data_4333805
loop_
_publ_author_name
'Xiang-Ying Qian'
'Jun-Ling Song'
'Jiang-Gao Mao'

_publ_section_title
;
 Silver Pyroarsonates Obtained from Ag(I)-Mediated in Situ Condensation of
 Aryl Arsonate Ligands under Solvothermal Conditions
;
_journal_name_full 'Inorganic Chemistry'
_journal_page_first 1843
_journal_page_last 1853
_journal_paper_doi 10.1021/ic301935g
_journal_volume 52
_journal_year 2013
_chemical_formula_sum 'C12 H9 Ag3 As2 N2 O12'
_chemical_formula_weight 846.66
_chemical_name_systematic
; 
 ? 
;
_space_group_IT_number 2
_symmetry_cell_setting triclinic
_symmetry_space_group_name_Hall '-P 1'
_symmetry_space_group_name_H-M 'P -1'
_atom_sites_solution_hydrogens geom
_atom_sites_solution_primary direct
_atom_sites_solution_secondary difmap
_audit_creation_method SHELXL-97
_cell_angle_alpha 79.226(11)
_cell_angle_beta 87.677(10)
_cell_angle_gamma 79.746(9)
_cell_formula_units_Z 2
_cell_length_a 6.680(3)
_cell_length_b 8.387(3)
_cell_length_c 17.250(7)
_cell_measurement_reflns_used 1985
_cell_measurement_temperature 293(2)
_cell_measurement_theta_max 27.4740
_cell_measurement_theta_min 2.4039
_cell_volume 934.2(7)
_computing_structure_refinement 'SHELXL-97 (Sheldrick, 1997)'
_computing_structure_solution 'SHELXS-97 (Sheldrick, 1990)'
_diffrn_ambient_temperature 293(2)
_diffrn_measured_fraction_theta_full 0.995
_diffrn_measured_fraction_theta_max 0.995
_diffrn_measurement_device_type 'Mercury70 (2x2 bin mode)'
_diffrn_measurement_method CCD_Profile_fitting
_diffrn_radiation_monochromator graphite
_diffrn_radiation_source 'fine-focus sealed tube'
_diffrn_radiation_type MoK\a
_diffrn_radiation_wavelength 0.71073
_diffrn_reflns_av_R_equivalents 0.0392
_diffrn_reflns_av_sigmaI/netI 0.0558
_diffrn_reflns_limit_h_max 8
_diffrn_reflns_limit_h_min -8
_diffrn_reflns_limit_k_max 10
_diffrn_reflns_limit_k_min -10
_diffrn_reflns_limit_l_max 22
_diffrn_reflns_limit_l_min -22
_diffrn_reflns_number 10585
_diffrn_reflns_theta_full 27.46
_diffrn_reflns_theta_max 27.46
_diffrn_reflns_theta_min 2.40
_exptl_absorpt_coefficient_mu 6.700
_exptl_absorpt_correction_T_max 1.0000
_exptl_absorpt_correction_T_min 0.8844
_exptl_absorpt_correction_type multi-scan
_exptl_crystal_colour yellow
_exptl_crystal_density_diffrn 3.010
_exptl_crystal_description Prism
_exptl_crystal_F_000 796
_exptl_crystal_size_max 0.1900
_exptl_crystal_size_mid 0.0700
_exptl_crystal_size_min 0.0500
_refine_diff_density_max 2.384
_refine_diff_density_min -1.964
_refine_diff_density_rms 0.190
_refine_ls_extinction_method none
_refine_ls_goodness_of_fit_ref 1.104
_refine_ls_hydrogen_treatment constr
_refine_ls_matrix_type full
_refine_ls_number_parameters 280
_refine_ls_number_reflns 4244
_refine_ls_number_restraints 0
_refine_ls_restrained_S_all 1.104
_refine_ls_R_factor_all 0.0693
_refine_ls_R_factor_gt 0.0513
_refine_ls_shift/su_max 0.000
_refine_ls_shift/su_mean 0.000
_refine_ls_structure_factor_coef Fsqd
_refine_ls_weighting_details 'calc w=1/[\s^2^(Fo^2^)+(0.0174P)^2^+6.0771P] where P=(Fo^2^+2Fc^2^)/3'
_refine_ls_weighting_scheme calc
_refine_ls_wR_factor_gt 0.0824
_refine_ls_wR_factor_ref 0.0915
_reflns_number_gt 3372
_reflns_number_total 4244
_reflns_threshold_expression >2sigma(I)
_cod_data_source_file ic301935g_si_001_4.cif
_cod_data_source_block C12H9Ag3As2N2O12
_cod_original_cell_volume 934.1(6)
_cod_database_code 4333805

loop_
_symmetry_equiv_pos_as_xyz
'x, y, z'
'-x, -y, -z'

loop_
_atom_site_label
_atom_site_type_symbol
_atom_site_fract_x
_atom_site_fract_y
_atom_site_fract_z
_atom_site_U_iso_or_equiv
_atom_site_adp_type
_atom_site_occupancy
_atom_site_symmetry_multiplicity
_atom_site_calc_flag
_atom_site_refinement_flags
Ag1 Ag 0.03691(9) 0.22687(7) 0.49490(3) 0.03019(15) Uani 1 1 d .
Ag2 Ag 0.33505(9) -0.07114(8) 0.43406(4) 0.04067(18) Uani 1 1 d .
Ag3 Ag -0.26188(12) 0.53669(10) 0.41401(6) 0.0730(3) Uani 1 1 d .
As1 As -0.23968(10) 0.41915(9) 0.62770(4) 0.02040(16) Uani 1 1 d .
As2 As -0.22425(10) 0.11757(9) 0.37234(4) 0.02058(16) Uani 1 1 d .
N1 N -0.2278(10) 0.7870(8) 0.8461(4) 0.0340(15) Uani 1 1 d .
N2 N -0.2658(10) -0.2553(8) 0.1583(4) 0.0338(15) Uani 1 1 d .
C1 C -0.2355(10) 0.4530(8) 0.7338(4) 0.0219(14) Uani 1 1 d .
C2 C -0.2253(10) 0.6056(8) 0.7509(4) 0.0230(15) Uani 1 1 d .
H2A H -0.2192 0.6955 0.7106 0.028 Uiso 1 1 calc R
C3 C -0.2244(11) 0.6222(9) 0.8300(4) 0.0266(16) Uani 1 1 d .
C4 C -0.2295(12) 0.4898(10) 0.8919(4) 0.0331(18) Uani 1 1 d .
C5 C -0.2390(13) 0.3355(10) 0.8723(4) 0.040(2) Uani 1 1 d .
H5A H -0.2433 0.2449 0.9123 0.048 Uiso 1 1 calc R
C6 C -0.2421(12) 0.3173(9) 0.7956(4) 0.0327(17) Uani 1 1 d .
H6A H -0.2486 0.2146 0.7838 0.039 Uiso 1 1 calc R
C7 C -0.2518(10) 0.0863(9) 0.2669(4) 0.0225(14) Uani 1 1 d .
C8 C -0.2551(11) -0.0692(9) 0.2509(4) 0.0252(15) Uani 1 1 d .
H8A H -0.2504 -0.1594 0.2918 0.030 Uiso 1 1 calc R
C9 C -0.2655(11) -0.0888(9) 0.1726(4) 0.0289(16) Uani 1 1 d .
C10 C -0.2780(12) 0.0457(10) 0.1098(4) 0.0325(17) Uani 1 1 d .
C11 C -0.2760(12) 0.2018(10) 0.1277(4) 0.0356(19) Uani 1 1 d .
H11A H -0.2815 0.2926 0.0871 0.043 Uiso 1 1 calc R
C12 C -0.2661(11) 0.2218(9) 0.2045(4) 0.0310(17) Uani 1 1 d .
H12A H -0.2689 0.3267 0.2154 0.037 Uiso 1 1 calc R
O1 O -0.0041(7) 0.3345(6) 0.6023(3) 0.0294(11) Uani 1 1 d .
O2 O -0.4118(7) 0.3018(6) 0.6200(3) 0.0310(12) Uani 1 1 d .
O3 O -0.3024(7) 0.6083(6) 0.5672(3) 0.0289(11) Uani 1 1 d .
H3A H -0.4165 0.6523 0.5787 0.043 Uiso 1 1 calc R
O4 O -0.2184(11) 0.8039(8) 0.9159(3) 0.0577(18) Uani 1 1 d .
O5 O -0.2395(10) 0.9037(7) 0.7913(4) 0.0494(16) Uani 1 1 d .
O6 O -0.2278(11) 0.4962(8) 0.9692(3) 0.0600(19) Uani 1 1 d .
H6B H -0.2239 0.5907 0.9746 0.090 Uiso 1 1 calc R
O7 O 0.0218(7) 0.1172(6) 0.3891(3) 0.0284(11) Uani 1 1 d .
O8 O -0.3263(7) -0.0201(6) 0.4376(3) 0.0287(11) Uani 1 1 d .
O9 O -0.3523(7) 0.3112(6) 0.3767(3) 0.0315(12) Uani 1 1 d .
O10 O -0.2575(10) -0.3679(7) 0.2146(3) 0.0491(16) Uani 1 1 d .
O11 O -0.2737(11) -0.2741(7) 0.0889(3) 0.0557(18) Uani 1 1 d .
O12 O -0.2870(11) 0.0372(8) 0.0332(3) 0.0570(18) Uani 1 1 d .
H12B H -0.2853 -0.0586 0.0286 0.085 Uiso 1 1 calc R

loop_
_atom_site_aniso_label
_atom_site_aniso_U_11
_atom_site_aniso_U_22
_atom_site_aniso_U_33
_atom_site_aniso_U_23
_atom_site_aniso_U_13
_atom_site_aniso_U_12
Ag1 0.0328(3) 0.0324(3) 0.0277(3) -0.0115(2) -0.0019(2) -0.0055(2)
Ag2 0.0335(3) 0.0439(4) 0.0532(4) -0.0284(3) 0.0092(3) -0.0111(3)
Ag3 0.0481(5) 0.0596(5) 0.1118(7) 0.0090(5) -0.0369(5) -0.0282(4)
As1 0.0195(3) 0.0227(4) 0.0212(3) -0.0093(3) 0.0002(3) -0.0039(3)
As2 0.0206(3) 0.0226(4) 0.0199(3) -0.0076(3) 0.0001(3) -0.0034(3)
N1 0.037(4) 0.036(4) 0.034(4) -0.024(3) 0.003(3) -0.005(3)
N2 0.040(4) 0.033(4) 0.035(4) -0.019(3) -0.002(3) -0.009(3)
C1 0.022(3) 0.027(4) 0.020(3) -0.007(3) 0.005(3) -0.010(3)
C2 0.023(3) 0.025(4) 0.022(3) -0.007(3) 0.001(3) -0.003(3)
C3 0.029(4) 0.029(4) 0.027(4) -0.012(3) -0.002(3) -0.010(3)
C4 0.041(4) 0.041(5) 0.016(3) -0.002(3) 0.001(3) -0.008(4)
C5 0.062(6) 0.037(5) 0.022(4) -0.002(3) 0.002(4) -0.014(4)
C6 0.042(5) 0.024(4) 0.036(4) -0.013(3) 0.003(3) -0.010(4)
C7 0.021(3) 0.027(4) 0.018(3) -0.004(3) 0.000(3) 0.000(3)
C8 0.036(4) 0.024(4) 0.018(3) -0.006(3) 0.002(3) -0.009(3)
C9 0.036(4) 0.029(4) 0.026(4) -0.014(3) 0.000(3) -0.007(3)
C10 0.043(5) 0.035(4) 0.020(4) -0.007(3) -0.002(3) -0.007(4)
C11 0.056(5) 0.032(4) 0.020(4) 0.000(3) 0.001(3) -0.015(4)
C12 0.041(4) 0.026(4) 0.029(4) -0.006(3) -0.005(3) -0.010(3)
O1 0.019(2) 0.035(3) 0.037(3) -0.019(2) 0.004(2) -0.002(2)
O2 0.019(2) 0.035(3) 0.044(3) -0.016(2) 0.001(2) -0.008(2)
O3 0.025(3) 0.025(3) 0.036(3) -0.004(2) 0.004(2) -0.004(2)
O4 0.087(5) 0.063(4) 0.036(3) -0.036(3) 0.003(3) -0.020(4)
O5 0.073(5) 0.031(3) 0.049(4) -0.015(3) 0.009(3) -0.015(3)
O6 0.107(6) 0.062(4) 0.017(3) -0.012(3) -0.001(3) -0.025(4)
O7 0.021(2) 0.038(3) 0.030(3) -0.017(2) -0.002(2) -0.005(2)
O8 0.029(3) 0.034(3) 0.025(3) -0.006(2) 0.004(2) -0.010(2)
O9 0.030(3) 0.024(3) 0.043(3) -0.016(2) 0.000(2) -0.002(2)
O10 0.077(5) 0.032(3) 0.040(3) -0.005(3) -0.003(3) -0.012(3)
O11 0.095(5) 0.043(4) 0.037(3) -0.027(3) -0.007(3) -0.012(4)
O12 0.103(5) 0.048(4) 0.024(3) -0.014(3) -0.001(3) -0.016(4)

loop_
_atom_type_symbol
_atom_type_description
_atom_type_scat_dispersion_real
_atom_type_scat_dispersion_imag
_atom_type_scat_source
C C 0.0033 0.0016 'International Tables Vol C Tables 4.2.6.8 and 6.1.1.4'
H H 0.0000 0.0000 'International Tables Vol C Tables 4.2.6.8 and 6.1.1.4'
N N 0.0061 0.0033 'International Tables Vol C Tables 4.2.6.8 and 6.1.1.4'
O O 0.0106 0.0060 'International Tables Vol C Tables 4.2.6.8 and 6.1.1.4'
As As 0.0499 2.0058 'International Tables Vol C Tables 4.2.6.8 and 6.1.1.4'
Ag Ag -0.8971 1.1015 'International Tables Vol C Tables 4.2.6.8 and 6.1.1.4'

loop_
_geom_angle_atom_site_label_1
_geom_angle_atom_site_label_2
_geom_angle_atom_site_label_3
_geom_angle
_geom_angle_site_symmetry_1
_geom_angle_site_symmetry_3
O1 Ag1 O7 170.14(17) . .
O1 Ag1 O8 88.06(17) . 2_556
O7 Ag1 O8 97.95(17) . 2_556
O1 Ag1 O3 95.82(17) . 2_566
O7 Ag1 O3 92.33(17) . 2_566
O8 Ag1 O3 86.76(16) 2_556 2_566
O1 Ag1 Ag2 81.67(13) . 2_556
O7 Ag1 Ag2 89.49(13) . 2_556
O8 Ag1 Ag2 101.00(11) 2_556 2_556
O3 Ag1 Ag2 171.71(11) 2_566 2_556
O1 Ag1 Ag3 86.74(13) . .
O7 Ag1 Ag3 88.79(13) . .
O8 Ag1 Ag3 167.82(11) 2_556 .
O3 Ag1 Ag3 82.82(11) 2_566 .
Ag2 Ag1 Ag3 89.13(4) 2_556 .
O1 Ag1 Ag2 137.23(13) . .
O7 Ag1 Ag2 49.35(12) . .
O8 Ag1 Ag2 49.17(11) 2_556 .
O3 Ag1 Ag2 83.15(11) 2_566 .
Ag2 Ag1 Ag2 104.09(3) 2_556 .
Ag3 Ag1 Ag2 134.94(4) . .
O1 Ag1 Ag3 41.38(12) . 2_566
O7 Ag1 Ag3 147.50(13) . 2_566
O8 Ag1 Ag3 78.77(12) 2_556 2_566
O3 Ag1 Ag3 55.34(12) 2_566 2_566
Ag2 Ag1 Ag3 122.97(3) 2_556 2_566
Ag3 Ag1 Ag3 90.08(4) . 2_566
Ag2 Ag1 Ag3 115.67(4) . 2_566
O2 Ag2 O8 96.86(16) 2_556 1_655
O2 Ag2 O7 116.45(17) 2_556 .
O8 Ag2 O7 130.10(17) 1_655 .
O2 Ag2 O8 141.22(18) 2_556 2_556
O8 Ag2 O8 80.00(17) 1_655 2_556
O7 Ag2 O8 93.13(16) . 2_556
O2 Ag2 Ag1 83.91(12) 2_556 2_556
O8 Ag2 Ag1 153.46(12) 1_655 2_556
O7 Ag2 Ag1 70.82(12) . 2_556
O8 Ag2 Ag1 82.95(11) 2_556 2_556
O2 Ag2 Ag1 155.30(12) 2_556 .
O8 Ag2 Ag1 107.57(12) 1_655 .
O7 Ag2 Ag1 43.19(11) . .
O8 Ag2 Ag1 50.46(12) 2_556 .
Ag1 Ag2 Ag1 75.91(3) 2_556 .
O1 Ag3 O9 136.98(17) 2_566 .
O1 Ag3 O2 117.46(18) 2_566 2_466
O9 Ag3 O2 91.71(17) . 2_466
O1 Ag3 Ag1 86.65(13) 2_566 .
O9 Ag3 Ag1 72.45(13) . .
O2 Ag3 Ag1 154.99(12) 2_466 .
O1 Ag3 Ag1 40.81(12) 2_566 2_566
O9 Ag3 Ag1 162.19(13) . 2_566
O2 Ag3 Ag1 103.95(12) 2_466 2_566
Ag1 Ag3 Ag1 89.92(4) . 2_566
O2 As1 O1 112.5(2) . .
O2 As1 O3 110.2(2) . .
O1 As1 O3 107.7(2) . .
O2 As1 C1 109.2(3) . .
O1 As1 C1 108.8(3) . .
O3 As1 C1 108.3(3) . .
O8 As2 O7 113.6(2) . .
O8 As2 O9 109.3(2) . .
O7 As2 O9 106.8(2) . .
O8 As2 C7 111.5(3) . .
O7 As2 C7 109.0(3) . .
O9 As2 C7 106.3(3) . .
O5 N1 O4 122.1(7) . .
O5 N1 C3 119.5(6) . .
O4 N1 C3 118.5(7) . .
O10 N2 O11 123.4(7) . .
O10 N2 C9 118.7(6) . .
O11 N2 C9 117.9(6) . .
C2 C1 C6 120.0(6) . .
C2 C1 As1 121.5(5) . .
C6 C1 As1 118.5(5) . .
C1 C2 C3 118.5(6) . .
C1 C2 H2A 120.7 . .
C3 C2 H2A 120.7 . .
C4 C3 C2 122.4(7) . .
C4 C3 N1 120.2(6) . .
C2 C3 N1 117.2(6) . .
O6 C4 C3 125.8(7) . .
O6 C4 C5 116.8(7) . .
C3 C4 C5 117.5(6) . .
C6 C5 C4 121.0(7) . .
C6 C5 H5A 119.5 . .
C4 C5 H5A 119.5 . .
C5 C6 C1 120.6(7) . .
C5 C6 H6A 119.7 . .
C1 C6 H6A 119.7 . .
C8 C7 C12 119.5(6) . .
C8 C7 As2 120.8(5) . .
C12 C7 As2 119.7(5) . .
C7 C8 C9 119.2(6) . .
C7 C8 H8A 120.4 . .
C9 C8 H8A 120.4 . .
C8 C9 C10 121.7(7) . .
C8 C9 N2 117.4(6) . .
C10 C9 N2 120.9(6) . .
O12 C10 C11 116.6(7) . .
O12 C10 C9 125.4(7) . .
C11 C10 C9 118.0(6) . .
C12 C11 C10 120.6(7) . .
C12 C11 H11A 119.7 . .
C10 C11 H11A 119.7 . .
C11 C12 C7 121.0(7) . .
C11 C12 H12A 119.5 . .
C7 C12 H12A 119.5 . .
As1 O1 Ag1 119.0(3) . .
As1 O1 Ag3 124.7(3) . 2_566
Ag1 O1 Ag3 97.81(18) . 2_566
As1 O2 Ag2 122.0(2) . 2_556
As1 O2 Ag3 111.7(2) . 2_466
Ag2 O2 Ag3 114.8(2) 2_556 2_466
As1 O3 Ag1 122.3(2) . 2_566
As1 O3 H3A 109.5 . .
Ag1 O3 H3A 122.1 2_566 .
C4 O6 H6B 109.5 . .
As2 O7 Ag1 107.8(2) . .
As2 O7 Ag2 141.1(3) . .
Ag1 O7 Ag2 87.45(16) . .
As2 O8 Ag2 125.4(3) . 1_455
As2 O8 Ag2 106.7(2) . 2_556
Ag2 O8 Ag2 100.00(17) 1_455 2_556
As2 O8 Ag1 107.3(2) . 2_556
Ag2 O8 Ag1 123.8(2) 1_455 2_556
Ag2 O8 Ag1 80.37(14) 2_556 2_556
As2 O9 Ag3 133.4(3) . .
C10 O12 H12B 109.5 . .

loop_
_geom_bond_atom_site_label_1
_geom_bond_atom_site_label_2
_geom_bond_distance
_geom_bond_site_symmetry_2
Ag1 O1 2.195(5) .
Ag1 O7 2.205(5) .
Ag1 O8 2.517(5) 2_556
Ag1 O3 2.524(5) 2_566
Ag1 Ag2 3.1130(13) 2_556
Ag1 Ag3 3.1154(13) .
Ag1 Ag2 3.2177(12) .
Ag1 Ag3 3.3281(13) 2_566
Ag2 O2 2.271(5) 2_556
Ag2 O8 2.381(5) 1_655
Ag2 O7 2.444(5) .
Ag2 O8 2.470(5) 2_556
Ag2 Ag1 3.1130(13) 2_556
Ag3 O1 2.221(5) 2_566
Ag3 O9 2.291(5) .
Ag3 O2 2.385(5) 2_466
Ag3 Ag1 3.3281(13) 2_566
As1 O2 1.665(5) .
As1 O1 1.684(4) .
As1 O3 1.721(5) .
As1 C1 1.906(6) .
As2 O8 1.672(5) .
As2 O7 1.679(5) .
As2 O9 1.709(5) .
As2 C7 1.907(7) .
N1 O5 1.221(8) .
N1 O4 1.243(8) .
N1 C3 1.456(9) .
N2 O10 1.217(8) .
N2 O11 1.242(8) .
N2 C9 1.464(9) .
C1 C2 1.379(9) .
C1 C6 1.413(10) .
C2 C3 1.398(9) .
C2 H2A 0.9300 .
C3 C4 1.394(10) .
C4 O6 1.344(8) .
C4 C5 1.410(11) .
C5 C6 1.361(10) .
C5 H5A 0.9300 .
C6 H6A 0.9300 .
C7 C8 1.387(9) .
C7 C12 1.404(9) .
C8 C9 1.396(9) .
C8 H8A 0.9300 .
C9 C10 1.403(10) .
C10 O12 1.342(9) .
C10 C11 1.403(11) .
C11 C12 1.371(10) .
C11 H11A 0.9300 .
C12 H12A 0.9300 .
O1 Ag3 2.221(5) 2_566
O2 Ag2 2.271(5) 2_556
O2 Ag3 2.385(5) 2_466
O3 Ag1 2.524(5) 2_566
O3 H3A 0.8200 .
O6 H6B 0.8200 .
O8 Ag2 2.381(5) 1_455
O8 Ag2 2.470(5) 2_556
O8 Ag1 2.517(5) 2_556
O12 H12B 0.8200 .

loop_
_geom_hbond_atom_site_label_D
_geom_hbond_atom_site_label_H
_geom_hbond_atom_site_label_A
_geom_hbond_distance_DH
_geom_hbond_distance_HA
_geom_hbond_distance_DA
_geom_hbond_angle_DHA
_geom_hbond_site_symmetry_A
O3 H3A O9 0.82 1.70 2.494(7) 162.3 2_466
O6 H6B O4 0.82 1.89 2.584(9) 141.8 .
O12 H12B O11 0.82 1.90 2.595(9) 142.1 .
